data_4316755
loop_
_publ_author_name
'Andreas Orthaber'
'Christiane Seidel'
'Ferdinand Belaj'
'J\"org H. Albering'
'Rudolf Pietschnig'
'Uwe Ruschewitz'

_publ_contact_author_address
; Institute of Chemistry,
  Karl-Franzens University Graz,
  Schubertstr. 1,
  A-8010 Graz,
  Austria
;
_publ_contact_author_email ferdinand.belaj@uni-graz.at
_publ_contact_author_fax 43(316)3809835
_publ_contact_author_name 'Ferdinand Belaj'
_publ_contact_author_phone 43(316)3805288
_publ_section_title
;
 Optimized Synthesis of Tetrafluoroterephthalic Acid: A Versatile Linking
 Ligand for the Construction of New Coordination Polymers and
 Metal-Organic Frameworks
;
_journal_name_full 'Inorganic Chemistry'
_journal_page_first 9350
_journal_page_last 9357
_journal_paper_doi 10.1021/ic1009829
_journal_volume 49
_journal_year 2010
_chemical_compound_source 'Synthetical product'
_chemical_formula_moiety 'C7 H2 F4 O2, C7 H F4 O2, H4 N'
_chemical_formula_sum 'C14 H7 F8 N O4'
_chemical_formula_weight 405.21
_chemical_name_systematic 'Ammonium 2,3,5,6-tetrafluoro benzoate . 2,3,5,6-tetrafluoro benzoic acid'
_space_group_IT_number 19
_symmetry_cell_setting orthorhombic
_symmetry_Int_Tables_number 19
_symmetry_space_group_name_Hall 'P 2ac 2ab'
_symmetry_space_group_name_H-M 'P 21 21 21'
_atom_sites_solution_hydrogens geom
_atom_sites_solution_primary direct
_atom_sites_solution_secondary difmap
_audit_creation_method SHELXL-97
_cell_angle_alpha 90.00
_cell_angle_beta 90.00
_cell_angle_gamma 90.00
_cell_formula_units_Z 4
_cell_length_a 6.5616(3)
_cell_length_b 7.2376(4)
_cell_length_c 30.4423(16)
_cell_measurement_reflns_used 5631
_cell_measurement_temperature 100(2)
_cell_measurement_theta_max 28.74
_cell_measurement_theta_min 3.18
_cell_volume 1445.71(13)
_computing_cell_refinement 'Bruker SAINT'
_computing_data_collection 'Bruker APEX2'
_computing_data_reduction 'Bruker SAINT'
_computing_molecular_graphics ORTEP
_computing_publication_material 'Bruker SHELXTL'
_computing_structure_refinement 'SHELXL-97 (Sheldrick, 1997)'
_computing_structure_solution 'SHELXS-97 (Sheldrick, 1990)'
_diffrn_ambient_temperature 100(2)
_diffrn_measured_fraction_theta_full 0.999
_diffrn_measured_fraction_theta_max 0.999
_diffrn_measurement_device_type 'Bruker APEX-II CCD'
_diffrn_measurement_method '\f and \w scans'
_diffrn_radiation_monochromator graphite
_diffrn_radiation_source 'sealed tube'
_diffrn_radiation_type MoK\a
_diffrn_radiation_wavelength 0.71073
_diffrn_reflns_av_R_equivalents 0.0522
_diffrn_reflns_av_sigmaI/netI 0.0296
_diffrn_reflns_limit_h_max 8
_diffrn_reflns_limit_h_min -8
_diffrn_reflns_limit_k_max 7
_diffrn_reflns_limit_k_min -8
_diffrn_reflns_limit_l_max 37
_diffrn_reflns_limit_l_min -37
_diffrn_reflns_number 25193
_diffrn_reflns_theta_full 26.00
_diffrn_reflns_theta_max 26.00
_diffrn_reflns_theta_min 2.68
_diffrn_standards_number 0
_exptl_absorpt_coefficient_mu 0.201
_exptl_absorpt_correction_type none
_exptl_crystal_colour colorless
_exptl_crystal_density_diffrn 1.862
_exptl_crystal_density_method 'not measured'
_exptl_crystal_description needles
_exptl_crystal_F_000 808
_exptl_crystal_recrystallization_method acetone
_exptl_crystal_size_max 0.44
_exptl_crystal_size_mid 0.06
_exptl_crystal_size_min 0.05
_refine_diff_density_max 0.230
_refine_diff_density_min -0.213
_refine_diff_density_rms 0.050
_refine_ls_abs_structure_details 'Flack H D (1983), Acta Cryst. A39, 876-881'
_refine_ls_abs_structure_Flack 0.2(7)
_refine_ls_extinction_method none
_refine_ls_goodness_of_fit_ref 1.039
_refine_ls_hydrogen_treatment mixed
_refine_ls_matrix_type full
_refine_ls_number_parameters 257
_refine_ls_number_reflns 2825
_refine_ls_number_restraints 4
_refine_ls_restrained_S_all 1.039
_refine_ls_R_factor_all 0.0482
_refine_ls_R_factor_gt 0.0309
_refine_ls_shift/su_max 0.001
_refine_ls_shift/su_mean 0.000
_refine_ls_structure_factor_coef Fsqd
_refine_ls_weighting_details 'calc w=1/[\s^2^(Fo^2^)+(0.0388P)^2^+0.4529P] where P=(Fo^2^+2Fc^2^)/3'
_refine_ls_weighting_scheme calc
_refine_ls_wR_factor_gt 0.0715
_refine_ls_wR_factor_ref 0.0808
_reflns_number_gt 2285
_reflns_number_total 2825
_reflns_threshold_expression >2sigma(I)
_cod_data_source_file ic1009829_si_001_5.cif
_cod_data_source_block shelxl
_cod_database_code 4316755

loop_
_symmetry_equiv_pos_as_xyz
'x, y, z'
'-x+1/2, -y, z+1/2'
'-x, y+1/2, -z+1/2'
'x+1/2, -y+1/2, -z'

loop_
_atom_site_label
_atom_site_type_symbol
_atom_site_fract_x
_atom_site_fract_y
_atom_site_fract_z
_atom_site_U_iso_or_equiv
_atom_site_adp_type
_atom_site_occupancy
_atom_site_symmetry_multiplicity
_atom_site_calc_flag
_atom_site_refinement_flags
_atom_site_disorder_assembly
_atom_site_disorder_group
C1 C 0.3767(4) 0.5911(3) 0.81484(7) 0.0139(5) Uani 1 1 d . . .
C2 C 0.4047(4) 0.5817(3) 0.86421(7) 0.0125(5) Uani 1 1 d . . .
C3 C 0.2504(4) 0.6381(3) 0.89234(7) 0.0142(5) Uani 1 1 d . . .
C4 C 0.2766(4) 0.6311(3) 0.93742(7) 0.0147(5) Uani 1 1 d . . .
C5 C 0.4535(4) 0.5661(3) 0.95593(7) 0.0159(5) Uani 1 1 d . . .
H5 H 0.4695 0.5608 0.9869 0.019 Uiso 1 1 calc R . .
C6 C 0.6067(4) 0.5088(3) 0.92828(7) 0.0150(5) Uani 1 1 d . . .
C7 C 0.5846(4) 0.5165(3) 0.88311(7) 0.0142(5) Uani 1 1 d . . .
C8 C 0.6332(3) 0.5901(3) 0.69030(7) 0.0119(5) Uani 1 1 d . . .
C9 C 0.5986(4) 0.5826(3) 0.64094(7) 0.0119(5) Uani 1 1 d . . .
C10 C 0.4147(4) 0.5206(3) 0.62345(7) 0.0141(5) Uani 1 1 d . . .
C11 C 0.3862(3) 0.5113(3) 0.57840(7) 0.0148(5) Uani 1 1 d . . .
C12 C 0.5356(4) 0.5669(3) 0.54952(7) 0.0160(5) Uani 1 1 d . . .
H12 H 0.5147 0.5611 0.5187 0.019 Uiso 1 1 calc R . .
C13 C 0.7157(4) 0.6310(3) 0.56674(7) 0.0148(5) Uani 1 1 d . . .
C14 C 0.7484(3) 0.6376(3) 0.61148(7) 0.0125(5) Uani 1 1 d . . .
F1 F 0.0755(2) 0.7059(2) 0.87655(4) 0.0193(3) Uani 1 1 d . . .
F2 F 0.1246(2) 0.6926(2) 0.96341(4) 0.0222(3) Uani 1 1 d . . .
F3 F 0.7806(2) 0.44043(19) 0.94482(4) 0.0217(3) Uani 1 1 d . . .
F4 F 0.7370(2) 0.45320(18) 0.85823(4) 0.0187(3) Uani 1 1 d . . .
F5 F 0.2643(2) 0.46482(18) 0.64989(4) 0.0187(3) Uani 1 1 d . . .
F6 F 0.2078(2) 0.44559(19) 0.56300(4) 0.0218(3) Uani 1 1 d . . .
F7 F 0.86406(19) 0.6918(2) 0.53953(4) 0.0205(3) Uani 1 1 d . . .
F8 F 0.92606(19) 0.70619(19) 0.62632(4) 0.0171(3) Uani 1 1 d . . .
O1 O 0.5416(2) 0.6488(2) 0.79514(5) 0.0192(4) Uani 1 1 d . . .
H1B H 0.5249 0.6439 0.7678 0.029 Uiso 1 1 calc R . .
O2 O 0.2163(2) 0.5529(2) 0.79750(5) 0.0179(4) Uani 1 1 d . . .
O3 O 0.7937(2) 0.5203(2) 0.70455(5) 0.0165(4) Uani 1 1 d . . .
O4 O 0.4975(2) 0.6694(2) 0.71237(5) 0.0168(4) Uani 1 1 d . . .
N1 N 0.9020(3) 0.2965(3) 0.77869(6) 0.0073(4) Uani 1 1 d D . .
H1 H 0.951(3) 0.382(3) 0.7938(7) 0.011 Uiso 1 1 d D . .
H2 H 0.790(3) 0.258(3) 0.7893(7) 0.011 Uiso 1 1 d D . .
H4 H 0.994(3) 0.220(3) 0.7767(8) 0.011 Uiso 1 1 d D . .
H3 H 0.892(3) 0.334(3) 0.7528(6) 0.011 Uiso 1 1 d D . .

loop_
_atom_site_aniso_label
_atom_site_aniso_U_11
_atom_site_aniso_U_22
_atom_site_aniso_U_33
_atom_site_aniso_U_23
_atom_site_aniso_U_13
_atom_site_aniso_U_12
C1 0.0176(13) 0.0109(11) 0.0130(11) 0.0000(8) 0.0012(9) 0.0015(9)
C2 0.0169(12) 0.0097(11) 0.0110(10) -0.0003(8) -0.0013(10) -0.0029(10)
C3 0.0157(12) 0.0111(12) 0.0159(11) 0.0022(9) -0.0011(10) -0.0028(10)
C4 0.0169(12) 0.0114(11) 0.0158(11) -0.0016(9) 0.0067(9) -0.0007(10)
C5 0.0234(14) 0.0136(12) 0.0106(10) 0.0005(9) -0.0001(9) -0.0058(10)
C6 0.0146(12) 0.0151(12) 0.0151(11) 0.0027(9) -0.0049(9) -0.0014(10)
C7 0.0167(12) 0.0114(11) 0.0143(11) -0.0026(9) 0.0014(9) -0.0013(10)
C8 0.0141(12) 0.0104(11) 0.0112(10) 0.0007(8) -0.0025(9) -0.0031(9)
C9 0.0126(11) 0.0104(11) 0.0128(10) 0.0004(9) -0.0019(10) 0.0030(10)
C10 0.0145(11) 0.0117(12) 0.0161(11) 0.0022(9) 0.0019(9) 0.0021(10)
C11 0.0149(12) 0.0125(11) 0.0171(11) -0.0020(9) -0.0064(9) 0.0019(10)
C12 0.0227(14) 0.0133(12) 0.0120(11) -0.0015(9) -0.0009(10) 0.0024(10)
C13 0.0177(12) 0.0122(11) 0.0143(10) 0.0002(9) 0.0040(9) 0.0043(10)
C14 0.0115(11) 0.0089(11) 0.0173(10) -0.0016(9) -0.0032(9) 0.0008(10)
F1 0.0157(7) 0.0236(7) 0.0186(7) 0.0008(6) -0.0001(6) 0.0050(6)
F2 0.0251(8) 0.0240(8) 0.0176(7) -0.0018(6) 0.0083(6) 0.0042(7)
F3 0.0189(8) 0.0287(9) 0.0176(6) 0.0014(6) -0.0064(6) 0.0036(7)
F4 0.0150(7) 0.0244(8) 0.0168(6) -0.0026(5) 0.0007(6) 0.0032(6)
F5 0.0146(7) 0.0246(8) 0.0169(6) 0.0030(6) 0.0006(6) -0.0043(6)
F6 0.0180(8) 0.0278(9) 0.0196(7) -0.0010(6) -0.0076(6) -0.0059(6)
F7 0.0218(7) 0.0251(8) 0.0145(6) 0.0014(6) 0.0054(6) -0.0039(6)
F8 0.0143(6) 0.0211(7) 0.0160(6) 0.0000(6) -0.0011(6) -0.0047(6)
O1 0.0186(9) 0.0283(10) 0.0106(8) 0.0019(7) -0.0013(7) -0.0047(7)
O2 0.0177(9) 0.0209(9) 0.0149(8) -0.0009(7) -0.0036(7) -0.0032(7)
O3 0.0162(9) 0.0179(9) 0.0155(7) 0.0033(7) -0.0034(7) 0.0016(7)
O4 0.0150(8) 0.0237(10) 0.0118(8) -0.0009(7) -0.0006(6) 0.0038(7)
N1 0.0057(9) 0.0104(10) 0.0059(8) -0.0002(8) -0.0030(7) -0.0003(8)

loop_
_atom_type_symbol
_atom_type_description
_atom_type_scat_dispersion_real
_atom_type_scat_dispersion_imag
_atom_type_scat_source
C C 0.0033 0.0016 'International Tables Vol C Tables 4.2.6.8 and 6.1.1.4'
H H 0.0000 0.0000 'International Tables Vol C Tables 4.2.6.8 and 6.1.1.4'
N N 0.0061 0.0033 'International Tables Vol C Tables 4.2.6.8 and 6.1.1.4'
O O 0.0106 0.0060 'International Tables Vol C Tables 4.2.6.8 and 6.1.1.4'
F F 0.0171 0.0103 'International Tables Vol C Tables 4.2.6.8 and 6.1.1.4'

loop_
_geom_angle_atom_site_label_1
_geom_angle_atom_site_label_2
_geom_angle_atom_site_label_3
_geom_angle
_geom_angle_site_symmetry_1
_geom_angle_site_symmetry_3
_geom_angle_publ_flag
O2 C1 O1 126.42(19) . . ?
O2 C1 C2 121.9(2) . . ?
O1 C1 C2 111.68(19) . . ?
C3 C2 C7 117.54(19) . . ?
C3 C2 C1 120.7(2) . . ?
C7 C2 C1 121.8(2) . . ?
F1 C3 C4 118.5(2) . . ?
F1 C3 C2 120.81(18) . . ?
C4 C3 C2 120.7(2) . . ?
F2 C4 C5 119.82(18) . . ?
F2 C4 C3 118.5(2) . . ?
C5 C4 C3 121.6(2) . . ?
C4 C5 C6 118.01(19) . . ?
F3 C6 C5 120.19(19) . . ?
F3 C6 C7 118.5(2) . . ?
C5 C6 C7 121.3(2) . . ?
F4 C7 C6 118.1(2) . . ?
F4 C7 C2 121.04(19) . . ?
C6 C7 C2 120.8(2) . . ?
O3 C8 O4 126.80(19) . . ?
O3 C8 C9 117.12(19) . . ?
O4 C8 C9 116.07(19) . . ?
C14 C9 C10 117.29(19) . . ?
C14 C9 C8 121.5(2) . . ?
C10 C9 C8 121.2(2) . . ?
F5 C10 C11 118.8(2) . . ?
F5 C10 C9 120.46(19) . . ?
C11 C10 C9 120.7(2) . . ?
F6 C11 C12 119.96(19) . . ?
F6 C11 C10 118.6(2) . . ?
C12 C11 C10 121.5(2) . . ?
C13 C12 C11 117.9(2) . . ?
F7 C13 C12 119.70(18) . . ?
F7 C13 C14 118.8(2) . . ?
C12 C13 C14 121.5(2) . . ?
F8 C14 C13 118.6(2) . . ?
F8 C14 C9 120.14(19) . . ?
C13 C14 C9 121.2(2) . . ?

loop_
_geom_bond_atom_site_label_1
_geom_bond_atom_site_label_2
_geom_bond_distance
_geom_bond_site_symmetry_2
_geom_bond_publ_flag
C1 O2 1.209(3) . ?
C1 O1 1.305(3) . ?
C1 C2 1.516(3) . ?
C2 C3 1.387(3) . ?
C2 C7 1.395(3) . ?
C3 F1 1.338(3) . ?
C3 C4 1.384(3) . ?
C4 F2 1.349(3) . ?
C4 C5 1.373(3) . ?
C5 C6 1.375(3) . ?
C6 F3 1.342(3) . ?
C6 C7 1.384(3) . ?
C7 F4 1.335(3) . ?
C8 O3 1.246(3) . ?
C8 O4 1.254(3) . ?
C8 C9 1.521(3) . ?
C9 C14 1.388(3) . ?
C9 C10 1.393(3) . ?
C10 F5 1.336(3) . ?
C10 C11 1.386(3) . ?
C11 F6 1.348(3) . ?
C11 C12 1.377(3) . ?
C12 C13 1.374(3) . ?
C13 F7 1.352(3) . ?
C13 C14 1.380(3) . ?
C14 F8 1.345(3) . ?
